data_2215955
loop_
_publ_author_name
'Wang, Li'
'Li, Hui'

_publ_section_title
;Methyl
 1-methyl-8-nitro-5-oxo-1,2,3,5-tetrahydroimidazo[1,2-<i>a</i>]pyridine-7-carboxylate
;
_journal_coeditor_code HB2590
_journal_issue 11
_journal_name_full 'Acta Crystallographica Section E'
_journal_page_first o4427
_journal_page_last o4427
_journal_paper_doi 10.1107/S1600536807051379
_journal_volume 63
_journal_year 2007
_chemical_formula_iupac 'C10 H11 N3 O5'
_chemical_formula_moiety 'C10 H11 N3 O5'
_chemical_formula_sum 'C10 H11 N3 O5'
_chemical_formula_weight 253.22
_chemical_name_systematic
;
Methyl
1-methyl-8-nitro-5-oxo-1,2,3,5-tetrahydroimidazo[1,2-a]pyridine-7-carboxylate
;
_space_group_IT_number 14
_symmetry_cell_setting monoclinic
_symmetry_space_group_name_Hall '-P 2yn'
_symmetry_space_group_name_H-M 'P 1 21/n 1'
_atom_sites_solution_hydrogens geom
_atom_sites_solution_primary direct
_atom_sites_solution_secondary difmap
_cell_angle_alpha 90.00
_cell_angle_beta 108.165(8)
_cell_angle_gamma 90.00
_cell_formula_units_Z 4
_cell_length_a 9.848(5)
_cell_length_b 10.738(5)
_cell_length_c 11.318(6)
_cell_measurement_reflns_used 2092
_cell_measurement_temperature 294(2)
_cell_measurement_theta_max 25.67
_cell_measurement_theta_min 2.68
_cell_volume 1137.2(10)
_computing_cell_refinement 'SAINT (Bruker, 1997)'
_computing_data_collection 'SMART (Bruker, 1997)'
_computing_data_reduction 'SAINT (Bruker, 1997)'
_computing_molecular_graphics 'SHELXTL (Bruker, 1997)'
_computing_publication_material 'SHELXTL (Bruker, 1997)'
_computing_structure_refinement 'SHELXL97 (Sheldrick, 1997)'
_computing_structure_solution 'SHELXS97 (Sheldrick, 1997)'
_diffrn_ambient_temperature 294(2)
_diffrn_measured_fraction_theta_full 0.999
_diffrn_measured_fraction_theta_max 0.999
_diffrn_measurement_device_type 'Bruker SMART 1000 CCD'
_diffrn_measurement_method \w
_diffrn_radiation_monochromator graphite
_diffrn_radiation_source 'fine-focus sealed tube'
_diffrn_radiation_type MoK\a
_diffrn_radiation_wavelength 0.71073
_diffrn_reflns_av_R_equivalents 0.0298
_diffrn_reflns_av_sigmaI/netI 0.0332
_diffrn_reflns_limit_h_max 11
_diffrn_reflns_limit_h_min -9
_diffrn_reflns_limit_k_max 12
_diffrn_reflns_limit_k_min -10
_diffrn_reflns_limit_l_max 13
_diffrn_reflns_limit_l_min -13
_diffrn_reflns_number 5593
_diffrn_reflns_theta_full 25.02
_diffrn_reflns_theta_max 25.02
_diffrn_reflns_theta_min 2.68
_diffrn_standards_number 0
_exptl_absorpt_coefficient_mu 0.121
_exptl_absorpt_correction_T_max 0.983
_exptl_absorpt_correction_T_min 0.974
_exptl_absorpt_correction_type multi-scan
_exptl_absorpt_process_details '(SADABS; Sheldrick, 1996)'
_exptl_crystal_colour colorless
_exptl_crystal_density_diffrn 1.479
_exptl_crystal_density_method 'not measured'
_exptl_crystal_description prism
_exptl_crystal_F_000 528
_exptl_crystal_size_max 0.22
_exptl_crystal_size_mid 0.20
_exptl_crystal_size_min 0.14
_refine_diff_density_max 0.214
_refine_diff_density_min -0.225
_refine_ls_extinction_method none
_refine_ls_goodness_of_fit_ref 1.040
_refine_ls_hydrogen_treatment constr
_refine_ls_matrix_type full
_refine_ls_number_parameters 165
_refine_ls_number_reflns 2008
_refine_ls_number_restraints 0
_refine_ls_restrained_S_all 1.040
_refine_ls_R_factor_all 0.0667
_refine_ls_R_factor_gt 0.0400
_refine_ls_shift/su_max 0.008
_refine_ls_shift/su_mean 0.001
_refine_ls_structure_factor_coef Fsqd
_refine_ls_weighting_details 'calc w=1/[\s^2^(Fo^2^)+(0.0642P)^2^+0.3776P] where P=(Fo^2^+2Fc^2^)/3'
_refine_ls_weighting_scheme calc
_refine_ls_wR_factor_gt 0.1050
_refine_ls_wR_factor_ref 0.1257
_reflns_number_gt 1428
_reflns_number_total 2008
_reflns_threshold_expression I>2\s(I)
_cod_data_source_file hb2590.cif
_cod_data_source_block I
_cod_depositor_comments
;
The following automatic conversions were performed:
'_symmetry_cell_setting' value 'Monoclinic' changed to 'monoclinic'
according to '/home/saulius/struct/CIF-dictionaries/cif_core.dic'
dictionary named 'cif_core.dic' version 2.4.1 from 2010-06-29.

Automatic conversion script
Id: cif_fix_enum 1527 2010-12-29 10:47:43Z saulius 

The following automatic conversions were performed:

'_symmetry_cell_setting' value 'Monoclinic' changed to 'monoclinic'
according to /home/saulius/struct/CIF-dictionaries/cif_core.dic
dictionary named 'cif_core.dic' version 2.4.1 from 2010-06-29.

Automatic conversion script
Id: cif_fix_values 1715 2011-07-08 13:25:40Z adriana 
;
_cod_original_sg_symbol_H-M 'P 21/n'
_cod_database_code 2215955
_cod_database_fobs_code 2215955

loop_
_symmetry_equiv_pos_as_xyz
'x, y, z'
'-x+1/2, y+1/2, -z+1/2'
'-x, -y, -z'
'x-1/2, -y-1/2, z-1/2'

loop_
_atom_site_type_symbol
_atom_site_label
_atom_site_fract_x
_atom_site_fract_y
_atom_site_fract_z
_atom_site_U_iso_or_equiv
_atom_site_adp_type
_atom_site_calc_flag
_atom_site_refinement_flags
_atom_site_occupancy
O O1 0.4168(2) 0.36676(18) 0.40827(18) 0.0638(6) Uani d . 1
O O2 0.5293(2) 0.2252(2) 0.33881(18) 0.0691(6) Uani d . 1
O O3 0.30450(17) 0.10139(14) 0.15771(13) 0.0430(4) Uani d . 1
O O4 0.4560(2) -0.0553(2) 0.23765(17) 0.0732(7) Uani d . 1
O O5 0.12662(17) -0.10383(14) 0.53454(15) 0.0464(5) Uani d . 1
N N1 0.34353(19) 0.26613(16) 0.62403(16) 0.0347(4) Uani d . 1
N N2 0.23172(18) 0.08686(16) 0.55925(15) 0.0322(4) Uani d . 1
N N3 0.4424(2) 0.2564(2) 0.39231(17) 0.0432(5) Uani d . 1
C C1 0.4703(3) 0.3461(2) 0.6653(2) 0.0476(6) Uani d . 1
H H1A 0.5492 0.3056 0.6483 0.071 Uiso calc R 1
H H1B 0.4937 0.3610 0.7530 0.071 Uiso calc R 1
H H1C 0.4510 0.4239 0.6215 0.071 Uiso calc R 1
C C2 0.2644(3) 0.2399(2) 0.7117(2) 0.0550(7) Uani d . 1
H H2A 0.1934 0.3039 0.7071 0.066 Uiso calc R 1
H H2B 0.3289 0.2361 0.7962 0.066 Uiso calc R 1
C C3 0.1939(3) 0.1156(2) 0.6725(2) 0.0439(6) Uani d . 1
H H3A 0.2313 0.0531 0.7362 0.053 Uiso calc R 1
H H3B 0.0912 0.1213 0.6546 0.053 Uiso calc R 1
C C4 0.3190(2) 0.17757(19) 0.53658(18) 0.0282(5) Uani d . 1
C C5 0.3675(2) 0.16054(19) 0.43311(19) 0.0317(5) Uani d . 1
C C6 0.3348(2) 0.0470(2) 0.36515(19) 0.0343(5) Uani d . 1
C C7 0.2556(3) -0.0434(2) 0.3964(2) 0.0389(6) Uani d . 1
H H7 0.2375 -0.1171 0.3510 0.047 Uiso calc R 1
C C8 0.1991(2) -0.0271(2) 0.49896(19) 0.0348(5) Uani d . 1
C C9 0.3759(2) 0.0253(2) 0.2483(2) 0.0398(6) Uani d . 1
C C10 0.3298(3) 0.0872(3) 0.0386(2) 0.0587(8) Uani d . 1
H H10A 0.4256 0.1126 0.0464 0.088 Uiso calc R 1
H H10B 0.2634 0.1380 -0.0225 0.088 Uiso calc R 1
H H10C 0.3171 0.0015 0.0133 0.088 Uiso calc R 1

loop_
_atom_site_aniso_label
_atom_site_aniso_U_11
_atom_site_aniso_U_22
_atom_site_aniso_U_33
_atom_site_aniso_U_12
_atom_site_aniso_U_13
_atom_site_aniso_U_23
O1 0.0873(14) 0.0420(11) 0.0701(13) -0.0070(10) 0.0361(11) 0.0132(10)
O2 0.0657(12) 0.0934(15) 0.0666(12) -0.0229(11) 0.0473(11) -0.0131(11)
O3 0.0539(10) 0.0478(10) 0.0311(8) 0.0149(8) 0.0187(8) 0.0060(7)
O4 0.0920(15) 0.0826(14) 0.0534(12) 0.0525(12) 0.0349(11) 0.0129(10)
O5 0.0532(10) 0.0394(9) 0.0463(10) -0.0144(8) 0.0150(8) 0.0045(7)
N1 0.0362(10) 0.0341(10) 0.0381(10) -0.0070(8) 0.0176(8) -0.0048(8)
N2 0.0365(10) 0.0342(10) 0.0290(9) -0.0074(8) 0.0147(8) -0.0019(8)
N3 0.0441(12) 0.0528(14) 0.0368(10) -0.0067(10) 0.0186(9) 0.0060(10)
C1 0.0478(15) 0.0433(15) 0.0534(15) -0.0141(11) 0.0183(12) -0.0086(12)
C2 0.0684(17) 0.0590(17) 0.0527(15) -0.0210(14) 0.0408(14) -0.0200(13)
C3 0.0510(14) 0.0535(15) 0.0349(12) -0.0144(12) 0.0247(11) -0.0079(11)
C4 0.0271(11) 0.0282(11) 0.0291(10) 0.0016(8) 0.0086(9) 0.0032(9)
C5 0.0320(12) 0.0349(12) 0.0306(11) 0.0006(9) 0.0132(9) 0.0056(10)
C6 0.0351(12) 0.0390(13) 0.0289(11) 0.0107(10) 0.0103(10) 0.0046(10)
C7 0.0518(14) 0.0315(12) 0.0322(12) 0.0015(10) 0.0113(10) -0.0030(10)
C8 0.0373(12) 0.0331(12) 0.0309(11) -0.0019(10) 0.0058(10) 0.0030(10)
C9 0.0448(13) 0.0429(14) 0.0342(12) 0.0125(11) 0.0159(11) 0.0024(11)
C10 0.080(2) 0.0701(19) 0.0337(13) 0.0084(15) 0.0291(14) 0.0059(13)

loop_
_atom_type_symbol
_atom_type_description
_atom_type_scat_dispersion_real
_atom_type_scat_dispersion_imag
_atom_type_scat_source
C C 0.0033 0.0016 'International Tables Vol C Tables 4.2.6.8 and 6.1.1.4'
H H 0.0000 0.0000 'International Tables Vol C Tables 4.2.6.8 and 6.1.1.4'
N N 0.0061 0.0033 'International Tables Vol C Tables 4.2.6.8 and 6.1.1.4'
O O 0.0106 0.0060 'International Tables Vol C Tables 4.2.6.8 and 6.1.1.4'

loop_
_geom_angle_atom_site_label_1
_geom_angle_atom_site_label_2
_geom_angle_atom_site_label_3
_geom_angle
C9 O3 C10 116.69(18)
C4 N1 C1 126.18(18)
C4 N1 C2 110.63(17)
C1 N1 C2 118.42(18)
C4 N2 C8 126.48(17)
C4 N2 C3 110.84(17)
C8 N2 C3 121.94(17)
O1 N3 O2 122.2(2)
O1 N3 C5 119.69(19)
O2 N3 C5 118.0(2)
N1 C1 H1A 109.5
N1 C1 H1B 109.5
H1A C1 H1B 109.5
N1 C1 H1C 109.5
H1A C1 H1C 109.5
H1B C1 H1C 109.5
N1 C2 C3 105.29(17)
N1 C2 H2A 110.7
C3 C2 H2A 110.7
N1 C2 H2B 110.7
C3 C2 H2B 110.7
H2A C2 H2B 108.8
N2 C3 C2 102.93(17)
N2 C3 H3A 111.2
C2 C3 H3A 111.2
N2 C3 H3B 111.2
C2 C3 H3B 111.2
H3A C3 H3B 109.1
N1 C4 N2 110.13(17)
N1 C4 C5 132.64(19)
N2 C4 C5 117.20(19)
C4 C5 C6 118.85(19)
C4 C5 N3 121.3(2)
C6 C5 N3 119.75(18)
C7 C6 C5 121.50(19)
C7 C6 C9 116.6(2)
C5 C6 C9 121.67(19)
C6 C7 C8 121.2(2)
C6 C7 H7 119.4
C8 C7 H7 119.4
O5 C8 N2 119.68(19)
O5 C8 C7 125.9(2)
N2 C8 C7 114.39(18)
O4 C9 O3 124.8(2)
O4 C9 C6 124.0(2)
O3 C9 C6 111.00(18)
O3 C10 H10A 109.5
O3 C10 H10B 109.5
H10A C10 H10B 109.5
O3 C10 H10C 109.5
H10A C10 H10C 109.5
H10B C10 H10C 109.5

loop_
_geom_bond_atom_site_label_1
_geom_bond_atom_site_label_2
_geom_bond_distance
O1 N3 1.237(3)
O2 N3 1.239(2)
O3 C9 1.328(3)
O3 C10 1.453(3)
O4 C9 1.203(3)
O5 C8 1.236(2)
N1 C4 1.339(3)
N1 C1 1.466(3)
N1 C2 1.467(3)
N2 C4 1.375(3)
N2 C8 1.390(3)
N2 C3 1.474(3)
N3 C5 1.424(3)
C1 H1A 0.9600
C1 H1B 0.9600
C1 H1C 0.9600
C2 C3 1.506(3)
C2 H2A 0.9700
C2 H2B 0.9700
C3 H3A 0.9700
C3 H3B 0.9700
C4 C5 1.408(3)
C5 C6 1.424(3)
C6 C7 1.359(3)
C6 C9 1.516(3)
C7 C8 1.446(3)
C7 H7 0.9300
C10 H10A 0.9600
C10 H10B 0.9600
C10 H10C 0.9600

loop_
_geom_hbond_atom_site_label_D
_geom_hbond_atom_site_label_H
_geom_hbond_atom_site_label_A
_geom_hbond_site_symmetry_A
_geom_hbond_distance_DH
_geom_hbond_distance_HA
_geom_hbond_distance_DA
_geom_hbond_angle_DHA
C2 H2A O2 4_566 0.97 2.54 3.106(4) 118
C2 H2B O5 2_556 0.97 2.51 3.209(3) 129
C3 H3B O5 3_556 0.97 2.52 3.295(4) 137

loop_
_geom_torsion_atom_site_label_1
_geom_torsion_atom_site_label_2
_geom_torsion_atom_site_label_3
_geom_torsion_atom_site_label_4
_geom_torsion
C4 N1 C2 C3 4.1(3)
C1 N1 C2 C3 -153.0(2)
C4 N2 C3 C2 2.8(3)
C8 N2 C3 C2 173.6(2)
N1 C2 C3 N2 -4.0(3)
C1 N1 C4 N2 152.4(2)
C2 N1 C4 N2 -2.4(2)
C1 N1 C4 C5 -25.7(4)
C2 N1 C4 C5 179.4(2)
C8 N2 C4 N1 -170.60(19)
C3 N2 C4 N1 -0.3(2)
C8 N2 C4 C5 7.9(3)
C3 N2 C4 C5 178.12(19)
N1 C4 C5 C6 172.5(2)
N2 C4 C5 C6 -5.5(3)
N1 C4 C5 N3 -10.3(4)
N2 C4 C5 N3 171.63(18)
O1 N3 C5 C4 -30.2(3)
O2 N3 C5 C4 151.5(2)
O1 N3 C5 C6 146.9(2)
O2 N3 C5 C6 -31.4(3)
C4 C5 C6 C7 1.5(3)
N3 C5 C6 C7 -175.7(2)
C4 C5 C6 C9 176.32(19)
N3 C5 C6 C9 -0.9(3)
C5 C6 C7 C8 1.0(3)
C9 C6 C7 C8 -174.04(19)
C4 N2 C8 O5 175.04(19)
C3 N2 C8 O5 5.8(3)
C4 N2 C8 C7 -5.3(3)
C3 N2 C8 C7 -174.6(2)
C6 C7 C8 O5 -179.8(2)
C6 C7 C8 N2 0.6(3)
C10 O3 C9 O4 -2.0(4)
C10 O3 C9 C6 -177.7(2)
C7 C6 C9 O4 -66.8(3)
C5 C6 C9 O4 118.1(3)
C7 C6 C9 O3 108.9(2)
C5 C6 C9 O3 -66.1(3)

loop_
_cod_related_entry_id
_cod_related_entry_database
_cod_related_entry_code
1 ChemSpider 21121271
